data_2223301
loop_
_publ_author_name
'Ahmad, Saeed'
'Sadaf, Haseeba'
'Akkurt, Mehmet'
'Sharif, Shahzad'
'Khan, Islam Ullah'

_publ_section_title
;
 Bis(1,3-dibutylthiourea)dicyanidomercury(II)
;
_journal_coeditor_code BT5052
_journal_issue 10
_journal_name_full 'Acta Crystallographica Section E'
_journal_page_first m1191
_journal_page_last m1192
_journal_paper_doi 10.1107/S1600536809035594
_journal_volume 65
_journal_year 2009
_chemical_formula_iupac '[Hg (C N)2 (C9 H20 N2 S)2]'
_chemical_formula_moiety 'C20 H40 Hg N6 S2'
_chemical_formula_sum 'C20 H40 Hg N6 S2'
_chemical_formula_weight 629.31
_chemical_name_systematic
;
Bis(1-butyl-3-propylthiourea)dicyanidomercury(II)
;
_space_group_IT_number 15
_symmetry_cell_setting monoclinic
_symmetry_space_group_name_Hall '-C 2yc'
_symmetry_space_group_name_H-M 'C 1 2/c 1'
_atom_sites_solution_hydrogens geom
_atom_sites_solution_primary direct
_atom_sites_solution_secondary difmap
_cell_angle_alpha 90
_cell_angle_beta 111.5400(10)
_cell_angle_gamma 90
_cell_formula_units_Z 4
_cell_length_a 17.4692(3)
_cell_length_b 9.5928(2)
_cell_length_c 17.4699(4)
_cell_measurement_reflns_used 6609
_cell_measurement_temperature 296(2)
_cell_measurement_theta_max 27.22
_cell_measurement_theta_min 2.47
_cell_volume 2723.12(10)
_computing_cell_refinement 'SAINT (Bruker, 2007)'
_computing_data_collection 'APEX2 (Bruker, 2007)'
_computing_data_reduction 'SAINT (Bruker, 2007)'
_computing_molecular_graphics 'ORTEP-3 for Windows (Farrugia, 1997)'
_computing_publication_material 'WinGX (Farrugia, 1999) and PLATON (Spek, 2009)'
_computing_structure_refinement 'SHELXL97 (Sheldrick, 2008)'
_computing_structure_solution 'SHELXS97 (Sheldrick, 2008)'
_diffrn_ambient_temperature 296(2)
_diffrn_measured_fraction_theta_full 0.991
_diffrn_measured_fraction_theta_max 0.991
_diffrn_measurement_device_type 'Bruker Kappa APEXII CCD area-detector'
_diffrn_measurement_method '\f and \w'
_diffrn_radiation_monochromator graphite
_diffrn_radiation_source 'sealed tube'
_diffrn_radiation_type MoK\a
_diffrn_radiation_wavelength 0.71073
_diffrn_reflns_av_R_equivalents 0.0321
_diffrn_reflns_av_sigmaI/netI 0.0292
_diffrn_reflns_limit_h_max 23
_diffrn_reflns_limit_h_min -23
_diffrn_reflns_limit_k_max 12
_diffrn_reflns_limit_k_min -12
_diffrn_reflns_limit_l_max 23
_diffrn_reflns_limit_l_min -20
_diffrn_reflns_number 15120
_diffrn_reflns_reduction_process
;
;
_diffrn_reflns_theta_full 28.30
_diffrn_reflns_theta_max 28.30
_diffrn_reflns_theta_min 2.47
_exptl_absorpt_coefficient_mu 5.822
_exptl_absorpt_correction_type none
_exptl_crystal_colour white
_exptl_crystal_density_diffrn 1.535
_exptl_crystal_density_method 'Not Measured'
_exptl_crystal_description irregular
_exptl_crystal_F_000 1256
_exptl_crystal_size_max 0.17
_exptl_crystal_size_mid 0.15
_exptl_crystal_size_min 0.14
_refine_diff_density_max 0.400
_refine_diff_density_min -0.717
_refine_ls_extinction_method none
_refine_ls_goodness_of_fit_ref 1.023
_refine_ls_hydrogen_treatment constr
_refine_ls_matrix_type full
_refine_ls_number_parameters 134
_refine_ls_number_reflns 3372
_refine_ls_number_restraints 0
_refine_ls_restrained_S_all 1.023
_refine_ls_R_factor_all 0.0305
_refine_ls_R_factor_gt 0.0223
_refine_ls_shift/su_max 0.001
_refine_ls_shift/su_mean 0.000
_refine_ls_structure_factor_coef Fsqd
_refine_ls_weighting_details 'calc w=1/[\s^2^(Fo^2^)+(0.0211P)^2^], where P=(Fo^2^+2Fc^2^)/3'
_refine_ls_weighting_scheme calc
_refine_ls_wR_factor_gt 0.0422
_refine_ls_wR_factor_ref 0.0441
_reflns_number_gt 2918
_reflns_number_total 3372
_reflns_threshold_expression I>2\s(I)
_cod_data_source_file bt5052.cif
_cod_data_source_block I
_cod_original_sg_symbol_H-M 'C 2/c'
_cod_database_code 2223301
_cod_database_fobs_code 2223301

loop_
_symmetry_equiv_pos_site_id
_symmetry_equiv_pos_as_xyz
1 x,y,z
2 -x,y,1/2-z
3 -x,-y,-z
4 x,-y,1/2+z
5 1/2+x,1/2+y,z
6 1/2-x,1/2+y,1/2-z
7 1/2-x,1/2-y,-z
8 1/2+x,1/2-y,1/2+z

loop_
_atom_site_aniso_label
_atom_site_aniso_U_11
_atom_site_aniso_U_22
_atom_site_aniso_U_33
_atom_site_aniso_U_12
_atom_site_aniso_U_13
_atom_site_aniso_U_23
Hg1 0.03230(10) 0.04590(10) 0.04780(10) 0.0000 0.01990(10) 0.0000
S1 0.0359(3) 0.0566(4) 0.0340(3) -0.0115(3) 0.0154(3) -0.0005(3)
N1 0.0516(14) 0.104(2) 0.0668(17) -0.0297(15) 0.0300(13) -0.0046(17)
N2 0.0326(10) 0.0594(14) 0.0352(12) -0.0068(9) 0.0133(9) 0.0057(11)
N3 0.0313(10) 0.0545(13) 0.0383(12) -0.0043(9) 0.0136(9) 0.0051(10)
C1 0.0385(13) 0.0553(16) 0.0463(16) -0.0125(12) 0.0126(12) -0.0037(14)
C2 0.0330(11) 0.0369(13) 0.0340(14) -0.0030(9) 0.0142(10) -0.0015(11)
C3 0.0473(15) 0.076(2) 0.0491(17) -0.0018(14) 0.0270(14) 0.0144(15)
C4 0.0563(16) 0.069(2) 0.0396(16) -0.0019(14) 0.0232(13) 0.0039(15)
C5 0.076(2) 0.066(2) 0.052(2) 0.0065(17) 0.0285(17) 0.0103(16)
C6 0.084(3) 0.101(3) 0.074(3) 0.026(2) 0.025(2) 0.020(2)
C7 0.0353(12) 0.0476(15) 0.0446(16) 0.0040(11) 0.0089(11) 0.0054(13)
C8 0.0477(14) 0.0466(15) 0.0427(16) 0.0038(12) 0.0110(12) 0.0064(13)
C9 0.0665(19) 0.0565(19) 0.0433(17) 0.0044(15) 0.0090(15) 0.0050(15)
C10 0.107(3) 0.066(2) 0.051(2) -0.005(2) 0.012(2) -0.0008(19)

loop_
_atom_site_type_symbol
_atom_site_label
_atom_site_fract_x
_atom_site_fract_y
_atom_site_fract_z
_atom_site_U_iso_or_equiv
_atom_site_thermal_displace_type
_atom_site_calc_flag
_atom_site_refinement_flags
_atom_site_occupancy
Hg Hg1 1.00000 0.204780(10) 0.75000 0.04050(10) Uani . . 1.000
S S1 1.08516(3) 0.39691(7) 0.86634(4) 0.0414(2) Uani . . 1.000
N N1 0.86048(15) 0.1224(3) 0.81955(17) 0.0718(10) Uani . . 1.000
N N2 1.11488(12) 0.5094(2) 0.74219(12) 0.0422(7) Uani . . 1.000
N N3 1.22801(11) 0.4758(2) 0.85840(12) 0.0411(7) Uani . . 1.000
C C1 0.91098(16) 0.1498(3) 0.79668(17) 0.0475(9) Uani . . 1.000
C C2 1.14750(13) 0.4655(2) 0.81878(15) 0.0341(7) Uani . . 1.000
C C3 1.16093(17) 0.5591(3) 0.69240(17) 0.0548(10) Uani . . 1.000
C C4 1.10347(17) 0.6051(3) 0.60900(17) 0.0534(10) Uani . . 1.000
C C5 1.0548(2) 0.7334(4) 0.6094(2) 0.0633(12) Uani . . 1.000
C C6 0.9979(3) 0.7767(4) 0.5243(3) 0.0875(17) Uani . . 1.000
C C7 1.27223(15) 0.4387(3) 0.94375(16) 0.0441(8) Uani . . 1.000
C C8 1.27906(17) 0.5571(3) 1.00242(16) 0.0473(9) Uani . . 1.000
C C9 1.3311(2) 0.5232(3) 1.09034(17) 0.0586(11) Uani . . 1.000
C C10 1.3434(3) 0.6466(4) 1.1477(2) 0.0795(14) Uani . . 1.000
H H2 1.06210 0.50880 0.71950 0.0510 Uiso calc R 1.000
H H3 1.25650 0.50710 0.83120 0.0490 Uiso calc R 1.000
H H3A 1.19600 0.48500 0.68630 0.0660 Uiso calc R 1.000
H H3B 1.19580 0.63660 0.72020 0.0660 Uiso calc R 1.000
H H4A 1.13530 0.62230 0.57470 0.0640 Uiso calc R 1.000
H H4B 1.06550 0.52970 0.58410 0.0640 Uiso calc R 1.000
H H5A 1.09240 0.80930 0.63420 0.0760 Uiso calc R 1.000
H H5B 1.02240 0.71650 0.64330 0.0760 Uiso calc R 1.000
H H6A 1.02880 0.78550 0.48910 0.1310 Uiso calc R 1.000
H H6B 0.97300 0.86460 0.52750 0.1310 Uiso calc R 1.000
H H6C 0.95580 0.70750 0.50240 0.1310 Uiso calc R 1.000
H H7A 1.32710 0.40780 0.95010 0.0530 Uiso calc R 1.000
H H7B 1.24430 0.36120 0.95810 0.0530 Uiso calc R 1.000
H H8A 1.22430 0.58250 0.99950 0.0570 Uiso calc R 1.000
H H8B 1.30250 0.63730 0.98510 0.0570 Uiso calc R 1.000
H H9A 1.38450 0.49040 1.09270 0.0700 Uiso calc R 1.000
H H9B 1.30520 0.44820 1.10920 0.0700 Uiso calc R 1.000
H H10A 1.36760 0.72220 1.12850 0.1190 Uiso calc R 1.000
H H10B 1.37910 0.62040 1.20210 0.1190 Uiso calc R 1.000
H H10C 1.29110 0.67540 1.14870 0.1190 Uiso calc R 1.000

loop_
_atom_type_symbol
_atom_type_description
_atom_type_scat_dispersion_real
_atom_type_scat_dispersion_imag
_atom_type_scat_source
S S 0.1246 0.1234 'International Tables Vol C Tables 4.2.6.8 and 6.1.1.4'
N N 0.0061 0.0033 'International Tables Vol C Tables 4.2.6.8 and 6.1.1.4'
Hg Hg -2.3894 9.2266 'International Tables Vol C Tables 4.2.6.8 and 6.1.1.4'
H H 0.0000 0.0000 'International Tables Vol C Tables 4.2.6.8 and 6.1.1.4'
C C 0.0033 0.0016 'International Tables Vol C Tables 4.2.6.8 and 6.1.1.4'

loop_
_geom_angle_atom_site_label_1
_geom_angle_atom_site_label_2
_geom_angle_atom_site_label_3
_geom_angle_site_symmetry_1
_geom_angle_site_symmetry_2
_geom_angle_site_symmetry_3
_geom_angle
_geom_angle_publ_flag
S1 Hg1 C1 . . . 99.25(8) no
S1 Hg1 S1 . . 2_756 95.55(2) no
S1 Hg1 C1 . . 2_756 100.45(8) no
S1 Hg1 C1 2_756 . . 100.45(8) no
C1 Hg1 C1 . . 2_756 150.51(11) no
S1 Hg1 C1 2_756 . 2_756 99.25(8) no
Hg1 S1 C2 . . . 99.56(8) no
C2 N2 C3 . . . 125.5(2) no
C2 N3 C7 . . . 125.6(2) no
C2 N2 H2 . . . 117.00 no
C3 N2 H2 . . . 117.00 no
C2 N3 H3 . . . 117.00 no
C7 N3 H3 . . . 117.00 no
Hg1 C1 N1 . . . 177.4(3) no
S1 C2 N2 . . . 119.84(19) no
S1 C2 N3 . . . 120.95(18) no
N2 C2 N3 . . . 119.2(2) no
N2 C3 C4 . . . 110.8(2) no
C3 C4 C5 . . . 114.6(2) no
C4 C5 C6 . . . 113.0(3) no
N3 C7 C8 . . . 113.2(2) no
C7 C8 C9 . . . 113.5(2) no
C8 C9 C10 . . . 113.1(3) no
N2 C3 H3A . . . 109.00 no
N2 C3 H3B . . . 109.00 no
C4 C3 H3A . . . 109.00 no
C4 C3 H3B . . . 109.00 no
H3A C3 H3B . . . 108.00 no
C3 C4 H4A . . . 109.00 no
C3 C4 H4B . . . 109.00 no
C5 C4 H4A . . . 109.00 no
C5 C4 H4B . . . 109.00 no
H4A C4 H4B . . . 108.00 no
C4 C5 H5A . . . 109.00 no
C4 C5 H5B . . . 109.00 no
C6 C5 H5A . . . 109.00 no
C6 C5 H5B . . . 109.00 no
H5A C5 H5B . . . 108.00 no
C5 C6 H6A . . . 109.00 no
C5 C6 H6B . . . 109.00 no
C5 C6 H6C . . . 109.00 no
H6A C6 H6B . . . 109.00 no
H6A C6 H6C . . . 110.00 no
H6B C6 H6C . . . 109.00 no
N3 C7 H7A . . . 109.00 no
N3 C7 H7B . . . 109.00 no
C8 C7 H7A . . . 109.00 no
C8 C7 H7B . . . 109.00 no
H7A C7 H7B . . . 108.00 no
C7 C8 H8A . . . 109.00 no
C7 C8 H8B . . . 109.00 no
C9 C8 H8A . . . 109.00 no
C9 C8 H8B . . . 109.00 no
H8A C8 H8B . . . 108.00 no
C8 C9 H9A . . . 109.00 no
C8 C9 H9B . . . 109.00 no
C10 C9 H9A . . . 109.00 no
C10 C9 H9B . . . 109.00 no
H9A C9 H9B . . . 108.00 no
C9 C10 H10A . . . 109.00 no
C9 C10 H10B . . . 109.00 no
C9 C10 H10C . . . 109.00 no
H10A C10 H10B . . . 110.00 no
H10A C10 H10C . . . 109.00 no
H10B C10 H10C . . . 110.00 no

loop_
_geom_bond_atom_site_label_1
_geom_bond_atom_site_label_2
_geom_bond_site_symmetry_1
_geom_bond_site_symmetry_2
_geom_bond_distance
_geom_bond_publ_flag
Hg1 S1 . . 2.7424(7) no
Hg1 C1 . . 2.072(3) no
Hg1 S1 . 2_756 2.7424(7) no
Hg1 C1 . 2_756 2.072(3) no
S1 C2 . . 1.724(2) no
N1 C1 . . 1.125(4) no
N2 C2 . . 1.316(3) no
N2 C3 . . 1.465(4) no
N3 C2 . . 1.324(3) no
N3 C7 . . 1.449(3) no
N2 H2 . . 0.8600 no
N3 H3 . . 0.8600 no
C3 C4 . . 1.500(4) no
C4 C5 . . 1.497(5) no
C5 C6 . . 1.512(6) no
C7 C8 . . 1.505(4) no
C8 C9 . . 1.505(4) no
C9 C10 . . 1.514(5) no
C3 H3A . . 0.9700 no
C3 H3B . . 0.9700 no
C4 H4A . . 0.9700 no
C4 H4B . . 0.9700 no
C5 H5A . . 0.9700 no
C5 H5B . . 0.9700 no
C6 H6A . . 0.9600 no
C6 H6B . . 0.9600 no
C6 H6C . . 0.9600 no
C7 H7A . . 0.9700 no
C7 H7B . . 0.9700 no
C8 H8A . . 0.9700 no
C8 H8B . . 0.9700 no
C9 H9A . . 0.9700 no
C9 H9B . . 0.9700 no
C10 H10A . . 0.9600 no
C10 H10B . . 0.9600 no
C10 H10C . . 0.9600 no

loop_
_geom_contact_atom_site_label_1
_geom_contact_atom_site_label_2
_geom_contact_distance
_geom_contact_site_symmetry_1
_geom_contact_site_symmetry_2
_geom_contact_publ_flag
S1 C1 3.693(3) . . no
S1 C8 3.684(3) . . no
S1 N2 3.479(2) . 2_756 no
S1 H7B 2.6700 . . no
S1 H2 2.6800 . 2_756 no
S1 H6A 3.1900 . 4_565 no
N1 N3 2.991(3) . 5_445 no
N1 C3 3.431(4) . 5_445 no
N2 S1 3.479(2) . 2_756 no
N3 N1 2.991(3) . 5_555 no
N1 H3B 2.7600 . 5_445 no
N1 H3 2.2000 . 5_445 no
N2 H5B 2.7400 . . no
N3 H3A 2.8500 . . no
N3 H3B 2.7400 . . no
C1 S1 3.693(3) . . no
C1 C2 3.574(4) . 2_756 no
C3 N1 3.431(4) . 5_555 no
C8 S1 3.684(3) . . no
C1 H10B 3.0100 . 8_454 no
C3 H3 2.4400 . . no
C5 H2 2.8600 . . no
H2 C5 2.8600 . . no
H2 H4B 2.4000 . . no
H2 H5B 2.3500 . . no
H2 S1 2.6800 . 2_756 no
H3 C3 2.4400 . . no
H3 H3A 2.3700 . . no
H3 H3B 2.2200 . . no
H3 N1 2.2000 . 5_555 no
H3A N3 2.8500 . . no
H3A H3 2.3700 . . no
H3A H10C 2.5200 . 4_564 no
H3B N3 2.7400 . . no
H3B H3 2.2200 . . no
H3B H5A 2.5000 . . no
H3B N1 2.7600 . 5_555 no
H4A H6A 2.4700 . . no
H4B H2 2.4000 . . no
H4B H6C 2.5700 . . no
H5A H3B 2.5000 . . no
H5A H7A 2.5600 . 6_756 no
H5B N2 2.7400 . . no
H5B H2 2.3500 . . no
H6A H4A 2.4700 . . no
H6A S1 3.1900 . 4_564 no
H6C H4B 2.5700 . . no
H7A H9A 2.4500 . . no
H7A H5A 2.5600 . 6_746 no
H7B S1 2.6700 . . no
H7B H9B 2.6000 . . no
H7B H7B 2.5500 . 7_757 no
H8A H10C 2.5900 . . no
H8B H10A 2.4800 . . no
H9A H7A 2.4500 . . no
H9B H7B 2.6000 . . no
H10A H8B 2.4800 . . no
H10B C1 3.0100 . 8_555 no
H10C H8A 2.5900 . . no
H10C H3A 2.5200 . 4_565 no

loop_
_geom_hbond_atom_site_label_D
_geom_hbond_atom_site_label_H
_geom_hbond_atom_site_label_A
_geom_hbond_site_symmetry_A
_geom_hbond_distance_DH
_geom_hbond_distance_HA
_geom_hbond_distance_DA
_geom_hbond_angle_DHA
_geom_hbond_publ_flag
N2 H2 S1 2_756 0.8600 2.6800 3.479(2) 155.00 yes
N3 H3 N1 5_555 0.8600 2.2000 2.991(3) 153.00 yes
C7 H7B S1 . 0.9700 2.6700 3.070(3) 105.00 yes

loop_
_geom_torsion_atom_site_label_1
_geom_torsion_atom_site_label_2
_geom_torsion_atom_site_label_3
_geom_torsion_atom_site_label_4
_geom_torsion_site_symmetry_1
_geom_torsion_site_symmetry_2
_geom_torsion_site_symmetry_3
_geom_torsion_site_symmetry_4
_geom_torsion
_geom_torsion_publ_flag
C1 Hg1 S1 C2 . . . . -169.87(11) no
S1 Hg1 S1 C2 2_756 . . . -68.30(8) no
C1 Hg1 S1 C2 2_756 . . . 32.19(11) no
Hg1 S1 C2 N2 . . . . 51.24(18) no
Hg1 S1 C2 N3 . . . . -129.28(17) no
C3 N2 C2 S1 . . . . -174.74(19) no
C3 N2 C2 N3 . . . . 5.8(3) no
C2 N2 C3 C4 . . . . -178.1(2) no
C7 N3 C2 S1 . . . . -2.8(3) no
C7 N3 C2 N2 . . . . 176.7(2) no
C2 N3 C7 C8 . . . . -88.9(3) no
N2 C3 C4 C5 . . . . 67.9(3) no
C3 C4 C5 C6 . . . . 179.8(3) no
N3 C7 C8 C9 . . . . -175.0(2) no
C7 C8 C9 C10 . . . . 175.2(3) no
